data_4127822
loop_
_publ_author_name
'Xia, Ying'
'Ochi, Shusuke'
'Dong, Guangbin'

_publ_section_title
;
 Two-Carbon Ring Expansion of 1-Indanones via Insertion of Ethylene into
 Carbon-Carbon Bonds.
;
_journal_issue 33
_journal_name_full 'Journal of the American Chemical Society'
_journal_page_first 13038
_journal_page_last 13042
_journal_paper_doi 10.1021/jacs.9b07445
_journal_volume 141
_journal_year 2019
_chemical_formula_moiety 'C11 H12 N4'
_chemical_formula_sum 'C11 H12 N4'
_chemical_formula_weight 200.25
_space_group_crystal_system monoclinic
_space_group_IT_number 14
_space_group_name_Hall '-P 2ybc'
_space_group_name_H-M_alt 'P 1 21/c 1'
_symmetry_space_group_name_Hall '-P 2ybc'
_symmetry_space_group_name_H-M 'P 1 21/c 1'
_atom_sites_solution_hydrogens geom
_atom_sites_solution_primary iterative
_audit_creation_date 2019-04-10
_audit_creation_method
;
Olex2 1.2
(compiled 2018.05.29 svn.r3508 for OlexSys, GUI svn.r5506)
;
_cell_angle_alpha 90
_cell_angle_beta 110.777(2)
_cell_angle_gamma 90
_cell_formula_units_Z 4
_cell_length_a 9.0087(7)
_cell_length_b 12.5422(10)
_cell_length_c 9.4589(7)
_cell_measurement_reflns_used 6215
_cell_measurement_temperature 100(2)
_cell_measurement_theta_max 24.97
_cell_measurement_theta_min 2.42
_cell_volume 999.25(13)
_computing_cell_refinement 'SAINT V.8.35A (Bruker AXS Inc., 2013)'
_computing_data_collection 'APEX3 v.2015.9-0 (Bruker AXS Inc., 2015)'
_computing_data_reduction 'SAINT V.8.35A (Bruker AXS Inc., 2013)'
_computing_molecular_graphics
;
OLEX2: a complete structure solution, refinement and analysis program 
Dolomanov et al., 2009

Mercury: visualization and analysis of crystal structures
Macrae, et al., 2006

O. V. Dolomanov, L. J. Bourhis, R. J. Gildea, J. A. K. Howard and H. Puschmann.
J. Appl. Cryst. (2009). 42, 339-341;

C. F. Macrae, P. R. Edgington, P. McCabe, E. Pidcock, G. P. Shields, R. Taylor,
M. Towler and J. van de Streek, J. Appl. Cryst. (2006). 39, 453-457.
;
_computing_publication_material
;
 APEX3 v.2015.5-2 (Bruker AXS Inc., 2015)
 OLEX2 (Dolomanov et al., 2009)
;
_computing_structure_refinement 'XL-2018/3 (Sheldrick, 2015b)'
_computing_structure_solution 'XT 2014/5 (Sheldrick, 2015a)'
_diffrn_ambient_temperature 100(2)
_diffrn_detector 'Bruker PHOTON 100'
_diffrn_detector_area_resol_mean 10.4167
_diffrn_detector_type CMOS
_diffrn_measured_fraction_theta_full 1.000
_diffrn_measured_fraction_theta_max 0.994
_diffrn_measurement_device_type 'Bruker D8 Venture'
_diffrn_measurement_method 'omega and phi scans'
_diffrn_radiation_monochromator mirrors
_diffrn_radiation_type MoK\a
_diffrn_radiation_wavelength 0.71073
_diffrn_reflns_av_R_equivalents 0.0360
_diffrn_reflns_av_unetI/netI 0.0226
_diffrn_reflns_Laue_measured_fraction_full 1.000
_diffrn_reflns_Laue_measured_fraction_max 0.994
_diffrn_reflns_limit_h_max 10
_diffrn_reflns_limit_h_min -10
_diffrn_reflns_limit_k_max 15
_diffrn_reflns_limit_k_min -15
_diffrn_reflns_limit_l_max 11
_diffrn_reflns_limit_l_min -11
_diffrn_reflns_number 16427
_diffrn_reflns_point_group_measured_fraction_full 1.000
_diffrn_reflns_point_group_measured_fraction_max 0.994
_diffrn_reflns_theta_full 25.242
_diffrn_reflns_theta_max 25.791
_diffrn_reflns_theta_min 2.418
_diffrn_source 'micro-focus X-ray tube'
_diffrn_source_type 'INCOATEC ImuS'
_diffrn_standards_number 0
_exptl_absorpt_coefficient_mu 0.085
_exptl_absorpt_correction_T_max 0.7453
_exptl_absorpt_correction_T_min 0.7109
_exptl_absorpt_correction_type multi-scan
_exptl_absorpt_process_details
;
SADABS-2016/2 (Bruker,2016/2) was used for absorption correction.
wR2(int) was 0.0793 before and 0.0481 after correction.
The Ratio of minimum to maximum transmission is 0.9538.
The \l/2 correction factor is Not present.
;
_exptl_crystal_colour 'clear colourless'
_exptl_crystal_colour_lustre clear
_exptl_crystal_colour_primary colourless
_exptl_crystal_density_diffrn 1.331
_exptl_crystal_description cube
_exptl_crystal_F_000 424
_exptl_crystal_size_max 0.05
_exptl_crystal_size_mid 0.05
_exptl_crystal_size_min 0.04
_refine_diff_density_max 0.223
_refine_diff_density_min -0.217
_refine_diff_density_rms 0.037
_refine_ls_extinction_method none
_refine_ls_goodness_of_fit_ref 1.034
_refine_ls_hydrogen_treatment constr
_refine_ls_matrix_type full
_refine_ls_number_parameters 136
_refine_ls_number_reflns 1899
_refine_ls_number_restraints 45
_refine_ls_restrained_S_all 1.027
_refine_ls_R_factor_all 0.0576
_refine_ls_R_factor_gt 0.0390
_refine_ls_shift/su_max 0.000
_refine_ls_shift/su_mean 0.000
_refine_ls_structure_factor_coef Fsqd
_refine_ls_weighting_details 'w=1/[\s^2^(Fo^2^)+(0.0454P)^2^+0.3882P] where P=(Fo^2^+2Fc^2^)/3'
_refine_ls_weighting_scheme calc
_refine_ls_wR_factor_gt 0.0929
_refine_ls_wR_factor_ref 0.1028
_reflns_Friedel_coverage 0.000
_reflns_number_gt 1477
_reflns_number_total 1899
_reflns_threshold_expression 'I > 2\s(I)'
_cod_data_source_file ja9b07445_si_003.cif
_cod_data_source_block ying
_cod_database_code 4127822
_shelx_shelxl_version_number 2018/3
_shelx_space_group_comment
;
The symmetry employed for this shelxl refinement is uniquely defined
by the following loop, which should always be used as a source of
symmetry information in preference to the above space-group names.
They are only intended as comments.
;
_shelx_estimated_absorpt_t_max 0.997
_shelx_estimated_absorpt_t_min 0.996
_olex2_refinement_description
;
1. Fixed Uiso
 At 1.2 times of:
  All C(H) groups, All C(H,H) groups
2. Rigid body (RIGU) restrains
 C3, C2, C1, N1, N2, N3, N4
 with sigma for 1-2 distances of 0.004 and sigma for 1-3 distances of 0.004
3.a Secondary CH2 refined with riding coordinates:
 C7(H7A,H7B), C6(H6A,H6B), C3(H3A,H3B), C2(H2A,H2B)
3.b Aromatic/amide H refined with riding coordinates:
 C9(H9), C8(H8), C11(H11), C10(H10)
;
_olex2_submission_special_instructions 'No special instructions were received'

loop_
_space_group_symop_operation_xyz
'x, y, z'
'-x, y+1/2, -z+1/2'
'-x, -y, -z'
'x, -y-1/2, z-1/2'

loop_
_atom_site_label
_atom_site_type_symbol
_atom_site_fract_x
_atom_site_fract_y
_atom_site_fract_z
_atom_site_U_iso_or_equiv
_atom_site_adp_type
_atom_site_occupancy
_atom_site_site_symmetry_order
_atom_site_calc_flag
_atom_site_refinement_flags_posn
_atom_site_refinement_flags_adp
N1 N 0.95961(15) 0.65171(10) 0.77155(14) 0.0290(3) Uani 1 1 d . U
N2 N 1.06564(16) 0.65769(14) 0.91297(16) 0.0431(4) Uani 1 1 d . U
N4 N 0.9438(2) 0.81004(13) 0.8537(2) 0.0527(5) Uani 1 1 d . U
C1 C 0.88443(19) 0.74540(11) 0.73505(18) 0.0276(4) Uani 1 1 d . U
C5 C 0.64941(17) 0.54391(12) 0.70264(17) 0.0269(4) Uani 1 1 d . .
C4 C 0.57765(18) 0.63180(12) 0.61342(15) 0.0277(4) Uani 1 1 d . .
C7 C 0.93406(18) 0.55300(12) 0.68465(17) 0.0281(4) Uani 1 1 d . .
H7A H 1.032244 0.509674 0.721110 0.034 Uiso 1 1 calc R .
H7B H 0.912219 0.570366 0.577041 0.034 Uiso 1 1 calc R .
C9 C 0.36827(18) 0.63048(13) 0.71861(17) 0.0326(4) Uani 1 1 d . .
H9 H 0.272750 0.659804 0.722950 0.039 Uiso 1 1 calc R .
C6 C 0.79621(18) 0.48725(12) 0.69704(19) 0.0320(4) Uani 1 1 d . .
H6A H 0.761419 0.437752 0.609873 0.038 Uiso 1 1 calc R .
H6B H 0.838634 0.442977 0.789351 0.038 Uiso 1 1 calc R .
C8 C 0.43878(19) 0.67353(13) 0.62377(17) 0.0325(4) Uani 1 1 d . .
H8 H 0.390962 0.733571 0.563622 0.039 Uiso 1 1 calc R .
N3 N 1.0546(2) 0.75351(18) 0.9605(2) 0.0641(6) Uani 1 1 d . U
C11 C 0.5778(2) 0.50225(13) 0.7988(2) 0.0368(4) Uani 1 1 d . .
H11 H 0.625648 0.443072 0.860896 0.044 Uiso 1 1 calc R .
C10 C 0.4390(2) 0.54419(14) 0.8069(2) 0.0373(4) Uani 1 1 d . .
H10 H 0.392598 0.513532 0.873206 0.045 Uiso 1 1 calc R .
C3 C 0.6478(2) 0.68740(15) 0.51042(18) 0.0407(5) Uani 1 1 d . U
H3A H 0.561094 0.717130 0.422446 0.049 Uiso 1 1 calc R .
H3B H 0.706776 0.635054 0.472265 0.049 Uiso 1 1 calc R .
C2 C 0.7592(2) 0.77680(14) 0.5922(2) 0.0432(5) Uani 1 1 d . U
H2A H 0.810276 0.806205 0.523619 0.052 Uiso 1 1 calc R .
H2B H 0.695435 0.834570 0.613796 0.052 Uiso 1 1 calc R .

loop_
_atom_site_aniso_label
_atom_site_aniso_U_11
_atom_site_aniso_U_22
_atom_site_aniso_U_33
_atom_site_aniso_U_23
_atom_site_aniso_U_13
_atom_site_aniso_U_12
N1 0.0278(7) 0.0306(7) 0.0301(7) -0.0012(5) 0.0120(6) -0.0039(6)
N2 0.0235(8) 0.0718(11) 0.0326(8) -0.0096(8) 0.0083(6) -0.0149(7)
N4 0.0605(11) 0.0394(9) 0.0819(12) -0.0319(9) 0.0545(10) -0.0311(8)
C1 0.0373(9) 0.0151(7) 0.0440(9) -0.0011(6) 0.0312(8) -0.0032(7)
C5 0.0234(8) 0.0224(8) 0.0295(8) -0.0093(6) 0.0030(6) -0.0046(6)
C4 0.0240(8) 0.0368(9) 0.0165(7) -0.0055(6) 0.0000(6) 0.0039(7)
C7 0.0292(8) 0.0218(8) 0.0322(8) -0.0011(6) 0.0096(7) 0.0062(7)
C9 0.0217(8) 0.0411(10) 0.0316(8) -0.0114(7) 0.0054(7) -0.0032(7)
C6 0.0299(9) 0.0210(8) 0.0417(9) -0.0057(7) 0.0086(7) 0.0004(7)
C8 0.0278(9) 0.0411(10) 0.0224(8) -0.0015(7) 0.0013(7) 0.0080(7)
N3 0.0455(11) 0.0933(15) 0.0620(11) -0.0439(11) 0.0297(9) -0.0405(10)
C11 0.0346(10) 0.0217(8) 0.0516(11) 0.0003(7) 0.0123(8) -0.0050(7)
C10 0.0317(9) 0.0339(9) 0.0479(10) -0.0039(8) 0.0162(8) -0.0126(8)
C3 0.0395(10) 0.0586(12) 0.0247(8) 0.0143(8) 0.0123(8) 0.0260(9)
C2 0.0598(12) 0.0314(9) 0.0561(11) 0.0213(8) 0.0425(10) 0.0217(9)

loop_
_atom_type_symbol
_atom_type_description
_atom_type_scat_dispersion_real
_atom_type_scat_dispersion_imag
_atom_type_scat_source
C C 0.0033 0.0016 'International Tables Vol C Tables 4.2.6.8 and 6.1.1.4'
H H 0.0000 0.0000 'International Tables Vol C Tables 4.2.6.8 and 6.1.1.4'
N N 0.0061 0.0033 'International Tables Vol C Tables 4.2.6.8 and 6.1.1.4'

loop_
_geom_angle_atom_site_label_1
_geom_angle_atom_site_label_2
_geom_angle_atom_site_label_3
_geom_angle
N2 N1 C7 121.56(13)
C1 N1 N2 108.91(13)
C1 N1 C7 129.45(13)
N3 N2 N1 106.36(16)
C1 N4 N3 106.33(15)
N1 C1 C2 128.57(14)
N4 C1 N1 107.54(15)
N4 C1 C2 123.88(15)
C4 C5 C6 124.70(14)
C11 C5 C4 117.91(14)
C11 C5 C6 117.33(14)
C5 C4 C3 122.99(14)
C8 C4 C5 119.24(15)
C8 C4 C3 117.71(14)
N1 C7 C6 112.62(12)
C10 C9 C8 118.74(15)
C5 C6 C7 119.42(13)
C9 C8 C4 122.10(15)
N2 N3 N4 110.86(15)
C10 C11 C5 122.12(16)
C9 C10 C11 119.88(16)
C4 C3 C2 111.40(13)
C1 C2 C3 114.95(13)

loop_
_geom_bond_atom_site_label_1
_geom_bond_atom_site_label_2
_geom_bond_distance
N1 N2 1.3420(19)
N1 C1 1.3390(19)
N1 C7 1.4585(19)
N2 N3 1.299(2)
N4 C1 1.333(2)
N4 N3 1.343(3)
C1 C2 1.474(2)
C5 C4 1.399(2)
C5 C6 1.519(2)
C5 C11 1.390(2)
C4 C8 1.391(2)
C4 C3 1.507(2)
C7 C6 1.529(2)
C9 C8 1.380(2)
C9 C10 1.377(2)
C11 C10 1.383(2)
C3 C2 1.521(3)
